data_4081803
loop_
_publ_author_name
'Breunig, Jens Michael'
'H\"ubner, Alexander'
'Bolte, Michael'
'Wagner, Matthias'
'Lerner, Hans-Wolfram'

_publ_section_title
;
 Reactivity of Phosphaboradibenzofulvene toward Hydrogen, Acetonitrile,
 Benzophenone, and 2,3-Dimethylbutadiene
;
_journal_issue 22
_journal_name_full Organometallics
_journal_page_first 6792
_journal_paper_doi 10.1021/om400553j
_journal_volume 32
_journal_year 2013
_chemical_formula_moiety 'C44 H58 B2 N2 P2, C7 H8'
_chemical_formula_sum 'C51 H66 B2 N2 P2'
_chemical_formula_weight 790.61
_chemical_name_systematic ?
_space_group_crystal_system triclinic
_space_group_IT_number 2
_space_group_name_Hall '-P 1'
_space_group_name_H-M_alt 'P -1'
_symmetry_space_group_name_Hall '-P 1'
_symmetry_space_group_name_H-M 'P -1'
_atom_sites_solution_hydrogens mixed
_audit_creation_method SHELXL-2013
_cell_angle_alpha 98.241(17)
_cell_angle_beta 94.212(17)
_cell_angle_gamma 97.434(16)
_cell_formula_units_Z 2
_cell_length_a 11.697(2)
_cell_length_b 12.687(3)
_cell_length_c 15.914(3)
_cell_measurement_reflns_used 9278
_cell_measurement_temperature 173(2)
_cell_measurement_theta_max 26.1
_cell_measurement_theta_min 3.3
_cell_volume 2307.4(8)
_computing_cell_refinement 'X-Area (Stoe & Cie, 2001)'
_computing_data_collection 'X-Area (Stoe & Cie, 2001)'
_computing_data_reduction 'X-Area (Stoe & Cie, 2001)'
_computing_molecular_graphics 'XP in SHELXTL-Plus (Sheldrick, 2008)'
_computing_structure_refinement 'SHELXL-2013 (Sheldrick, 2013)'
_diffrn_ambient_temperature 173(2)
_diffrn_measured_fraction_theta_full 0.997
_diffrn_measured_fraction_theta_max 0.978
_diffrn_measurement_device_type 'STOE IPDS II two-circle-diffractometer'
_diffrn_measurement_method \w
_diffrn_radiation_type MoK\a
_diffrn_radiation_wavelength 0.71073
_diffrn_reflns_av_R_equivalents 0.1539
_diffrn_reflns_av_unetI/netI 0.2116
_diffrn_reflns_Laue_measured_fraction_full 0.997
_diffrn_reflns_Laue_measured_fraction_max 0.978
_diffrn_reflns_limit_h_max 12
_diffrn_reflns_limit_h_min -14
_diffrn_reflns_limit_k_max 15
_diffrn_reflns_limit_k_min -15
_diffrn_reflns_limit_l_max 19
_diffrn_reflns_limit_l_min -19
_diffrn_reflns_number 22847
_diffrn_reflns_point_group_measured_fraction_full 0.997
_diffrn_reflns_point_group_measured_fraction_max 0.978
_diffrn_reflns_theta_full 25.000
_diffrn_reflns_theta_max 25.762
_diffrn_reflns_theta_min 3.275
_exptl_absorpt_coefficient_mu 0.130
_exptl_absorpt_correction_T_max 0.995
_exptl_absorpt_correction_T_min 0.977
_exptl_absorpt_correction_type multi-scan
_exptl_absorpt_process_details 'X-Area (Stoe & Cie, 2001)'
_exptl_crystal_colour colourless
_exptl_crystal_density_diffrn 1.138
_exptl_crystal_description rod
_exptl_crystal_F_000 852
_exptl_crystal_size_max 0.180
_exptl_crystal_size_mid 0.060
_exptl_crystal_size_min 0.040
_refine_diff_density_max 0.277
_refine_diff_density_min -0.264
_refine_diff_density_rms 0.052
_refine_ls_extinction_method none
_refine_ls_goodness_of_fit_ref 0.856
_refine_ls_hydrogen_treatment constr
_refine_ls_matrix_type full
_refine_ls_number_parameters 543
_refine_ls_number_reflns 8659
_refine_ls_number_restraints 0
_refine_ls_restrained_S_all 0.856
_refine_ls_R_factor_all 0.1921
_refine_ls_R_factor_gt 0.0717
_refine_ls_shift/su_max 0.000
_refine_ls_shift/su_mean 0.000
_refine_ls_structure_factor_coef Fsqd
_refine_ls_weighting_details 'w=1/[\s^2^(Fo^2^)+(0.0391P)^2^] where P=(Fo^2^+2Fc^2^)/3'
_refine_ls_weighting_scheme calc
_refine_ls_wR_factor_gt 0.1253
_refine_ls_wR_factor_ref 0.1639
_reflns_Friedel_coverage 0.000
_reflns_number_gt 3393
_reflns_number_total 8659
_reflns_threshold_expression 'I > 2\s(I)'
_cod_data_source_file om400553j_si_002.cif
_cod_data_source_block wa1687
_cod_database_code 4081803
_shelx_space_group_comment
; 
The symmetry employed for this shelxl refinement is uniquely defined 
by the following loop, which should always be used as a source of 
symmetry information in preference to the above space-group names. 
They are only intended as comments. 
;
_shelx_estimated_absorpt_t_min 0.977
_shelx_estimated_absorpt_t_max 0.995
_shelxl_version_number 2013-3

loop_
_space_group_symop_operation_xyz
'x, y, z'
'-x, -y, -z'

loop_
_atom_site_label
_atom_site_type_symbol
_atom_site_fract_x
_atom_site_fract_y
_atom_site_fract_z
_atom_site_U_iso_or_equiv
_atom_site_adp_type
_atom_site_occupancy
_atom_site_site_symmetry_order
_atom_site_calc_flag
_atom_site_refinement_flags_posn
_atom_site_refinement_flags_adp
_atom_site_refinement_flags_occupancy
_atom_site_disorder_assembly
_atom_site_disorder_group
P1 P 0.31283(9) 0.70083(11) 0.47266(8) 0.0357(3) Uani 1 1 d . . . . .
N1 N 0.4829(3) 0.5794(3) 0.4892(2) 0.0302(9) Uani 1 1 d . . . . .
B1 B 0.5962(4) 0.5242(4) 0.4904(3) 0.0331(13) Uani 1 1 d . . . . .
C1 C 0.6583(4) 0.5107(4) 0.4038(3) 0.0326(11) Uani 1 1 d . . . . .
C2 C 0.7780(4) 0.5403(4) 0.4234(3) 0.0351(12) Uani 1 1 d . . . . .
C3 C 0.8541(4) 0.5325(4) 0.3607(3) 0.0467(14) Uani 1 1 d . . . . .
H3 H 0.9351 0.5521 0.3750 0.056 Uiso 1 1 calc R U . . .
C4 C 0.8101(4) 0.4959(5) 0.2773(4) 0.0530(15) Uani 1 1 d . . . . .
H4 H 0.8616 0.4896 0.2340 0.064 Uiso 1 1 calc R U . . .
C5 C 0.6918(4) 0.4683(4) 0.2557(3) 0.0476(14) Uani 1 1 d . . . . .
H5 H 0.6625 0.4434 0.1980 0.057 Uiso 1 1 calc R U . . .
C6 C 0.6165(4) 0.4771(4) 0.3190(3) 0.0406(13) Uani 1 1 d . . . . .
H6 H 0.5354 0.4600 0.3041 0.049 Uiso 1 1 calc R U . . .
C7 C 0.4656(3) 0.6727(4) 0.4758(3) 0.0326(11) Uani 1 1 d . . . . .
C8 C 0.5690(4) 0.7532(4) 0.4632(3) 0.0440(13) Uani 1 1 d . . . . .
H8A H 0.6202 0.7717 0.5163 0.066 Uiso 1 1 calc R U . . .
H8B H 0.5417 0.8183 0.4478 0.066 Uiso 1 1 calc R U . . .
H8C H 0.6114 0.7213 0.4175 0.066 Uiso 1 1 calc R U . . .
C11 C 0.7046(4) 0.5784(4) 0.5585(3) 0.0360(12) Uani 1 1 d . . . . .
C12 C 0.8069(3) 0.5787(4) 0.5154(3) 0.0355(12) Uani 1 1 d . . . . .
C13 C 0.9145(4) 0.6155(4) 0.5595(4) 0.0483(14) Uani 1 1 d . . . . .
H13 H 0.9824 0.6155 0.5301 0.058 Uiso 1 1 calc R U . . .
C14 C 0.9231(4) 0.6520(5) 0.6454(4) 0.0579(17) Uani 1 1 d . . . . .
H14 H 0.9973 0.6749 0.6756 0.070 Uiso 1 1 calc R U . . .
C15 C 0.8261(4) 0.6560(4) 0.6886(3) 0.0500(14) Uani 1 1 d . . . . .
H15 H 0.8332 0.6838 0.7477 0.060 Uiso 1 1 calc R U . . .
C16 C 0.7154(4) 0.6187(4) 0.6448(3) 0.0436(13) Uani 1 1 d . . . . .
H16 H 0.6482 0.6213 0.6746 0.052 Uiso 1 1 calc R U . . .
C21 C 0.3186(4) 0.8199(4) 0.5619(3) 0.0379(12) Uani 1 1 d . . . . .
C22 C 0.1944(5) 0.8346(6) 0.5712(4) 0.083(2) Uani 1 1 d . . . . .
H22A H 0.1616 0.8586 0.5199 0.125 Uiso 1 1 calc R U . . .
H22B H 0.1905 0.8888 0.6210 0.125 Uiso 1 1 calc R U . . .
H22C H 0.1500 0.7661 0.5786 0.125 Uiso 1 1 calc R U . . .
C23 C 0.3881(8) 0.9261(6) 0.5553(5) 0.124(4) Uani 1 1 d . . . . .
H23A H 0.3597 0.9519 0.5036 0.187 Uiso 1 1 calc R U . . .
H23B H 0.4698 0.9171 0.5527 0.187 Uiso 1 1 calc R U . . .
H23C H 0.3802 0.9784 0.6054 0.187 Uiso 1 1 calc R U . . .
C24 C 0.3653(6) 0.7840(6) 0.6415(4) 0.083(2) Uani 1 1 d . . . . .
H24A H 0.4464 0.7737 0.6372 0.124 Uiso 1 1 calc R U . . .
H24B H 0.3198 0.7159 0.6487 0.124 Uiso 1 1 calc R U . . .
H24C H 0.3601 0.8387 0.6907 0.124 Uiso 1 1 calc R U . . .
C31 C 0.2899(4) 0.7392(4) 0.3631(3) 0.0463(13) Uani 1 1 d . . . . .
C32 C 0.1587(5) 0.7254(7) 0.3440(4) 0.092(3) Uani 1 1 d . . . . .
H32A H 0.1267 0.7780 0.3835 0.138 Uiso 1 1 calc R U . . .
H32B H 0.1254 0.6526 0.3508 0.138 Uiso 1 1 calc R U . . .
H32C H 0.1396 0.7369 0.2853 0.138 Uiso 1 1 calc R U . . .
C33 C 0.3405(7) 0.8503(6) 0.3457(4) 0.101(3) Uani 1 1 d . . . . .
H33A H 0.3128 0.9058 0.3854 0.151 Uiso 1 1 calc R U . . .
H33B H 0.3159 0.8580 0.2870 0.151 Uiso 1 1 calc R U . . .
H33C H 0.4252 0.8583 0.3537 0.151 Uiso 1 1 calc R U . . .
C34 C 0.3353(5) 0.6553(5) 0.2998(4) 0.0691(17) Uani 1 1 d . . . . .
H34A H 0.4198 0.6625 0.3099 0.104 Uiso 1 1 calc R U . . .
H34B H 0.3139 0.6667 0.2414 0.104 Uiso 1 1 calc R U . . .
H34C H 0.3013 0.5830 0.3076 0.104 Uiso 1 1 calc R U . . .
P1A P 0.69652(10) 0.81394(11) 0.04858(9) 0.0373(3) Uani 1 1 d . . . . .
N1A N 0.5227(3) 0.9289(3) 0.0250(2) 0.0330(9) Uani 1 1 d . . . . .
B1A B 0.4056(4) 0.9784(5) 0.0159(4) 0.0362(14) Uani 1 1 d . . . . .
C1A C 0.2982(4) 0.9046(4) -0.0449(3) 0.0354(12) Uani 1 1 d . . . . .
C2A C 0.1960(4) 0.9174(4) -0.0041(3) 0.0358(12) Uani 1 1 d . . . . .
C3A C 0.0877(4) 0.8699(4) -0.0451(3) 0.0454(14) Uani 1 1 d . . . . .
H3A H 0.0190 0.8790 -0.0182 0.055 Uiso 1 1 calc R U . . .
C4A C 0.0818(4) 0.8098(5) -0.1254(4) 0.0514(15) Uani 1 1 d . . . . .
H4A H 0.0083 0.7796 -0.1542 0.062 Uiso 1 1 calc R U . . .
C5A C 0.1812(4) 0.7927(4) -0.1644(3) 0.0483(14) Uani 1 1 d . . . . .
H5A H 0.1760 0.7487 -0.2185 0.058 Uiso 1 1 calc R U . . .
C6A C 0.2892(4) 0.8405(4) -0.1240(3) 0.0428(13) Uani 1 1 d . . . . .
H6A H 0.3574 0.8290 -0.1509 0.051 Uiso 1 1 calc R U . . .
C7A C 0.5441(4) 0.8441(4) 0.0538(3) 0.0369(12) Uani 1 1 d . . . . .
C8A C 0.4469(4) 0.7747(4) 0.0848(4) 0.0509(15) Uani 1 1 d . . . . .
H8A1 H 0.4283 0.8098 0.1400 0.076 Uiso 1 1 calc R U . . .
H8A2 H 0.4706 0.7047 0.0910 0.076 Uiso 1 1 calc R U . . .
H8A3 H 0.3785 0.7644 0.0435 0.076 Uiso 1 1 calc R U . . .
C11A C 0.3429(4) 1.0144(4) 0.0988(3) 0.0360(12) Uani 1 1 d . . . . .
C12A C 0.2217(4) 0.9799(4) 0.0825(3) 0.0378(12) Uani 1 1 d . . . . .
C13A C 0.1456(4) 1.0060(4) 0.1422(3) 0.0458(13) Uani 1 1 d . . . . .
H13A H 0.0646 0.9842 0.1291 0.055 Uiso 1 1 calc R U . . .
C14A C 0.1881(4) 1.0643(5) 0.2211(4) 0.0531(15) Uani 1 1 d . . . . .
H14A H 0.1364 1.0827 0.2624 0.064 Uiso 1 1 calc R U . . .
C15A C 0.3064(4) 1.0956(4) 0.2397(3) 0.0487(13) Uani 1 1 d . . . . .
H15A H 0.3354 1.1349 0.2942 0.058 Uiso 1 1 calc R U . . .
C16A C 0.3829(4) 1.0703(4) 0.1799(3) 0.0431(13) Uani 1 1 d . . . . .
H16A H 0.4637 1.0913 0.1943 0.052 Uiso 1 1 calc R U . . .
C21A C 0.6747(4) 0.6730(4) -0.0180(3) 0.0437(13) Uani 1 1 d . . . . .
C22A C 0.7895(5) 0.6687(5) -0.0588(4) 0.0576(15) Uani 1 1 d . . . . .
H22D H 0.8060 0.7314 -0.0877 0.086 Uiso 1 1 calc R U . . .
H22E H 0.7834 0.6028 -0.1003 0.086 Uiso 1 1 calc R U . . .
H22F H 0.8523 0.6692 -0.0144 0.086 Uiso 1 1 calc R U . . .
C23A C 0.6502(4) 0.5753(4) 0.0262(4) 0.0534(15) Uani 1 1 d . . . . .
H23D H 0.5771 0.5774 0.0525 0.080 Uiso 1 1 calc R U . . .
H23E H 0.7133 0.5757 0.0703 0.080 Uiso 1 1 calc R U . . .
H23F H 0.6442 0.5097 -0.0156 0.080 Uiso 1 1 calc R U . . .
C24A C 0.5794(4) 0.6709(5) -0.0895(4) 0.0576(16) Uani 1 1 d . . . . .
H24D H 0.5965 0.7337 -0.1182 0.086 Uiso 1 1 calc R U . . .
H24E H 0.5049 0.6726 -0.0654 0.086 Uiso 1 1 calc R U . . .
H24F H 0.5758 0.6050 -0.1307 0.086 Uiso 1 1 calc R U . . .
C31A C 0.7444(4) 0.8088(4) 0.1639(3) 0.0427(13) Uani 1 1 d . . . . .
C32A C 0.8630(4) 0.7698(5) 0.1643(3) 0.0513(15) Uani 1 1 d . . . . .
H32D H 0.8536 0.6941 0.1380 0.077 Uiso 1 1 calc R U . . .
H32E H 0.8975 0.7771 0.2232 0.077 Uiso 1 1 calc R U . . .
H32F H 0.9136 0.8132 0.1320 0.077 Uiso 1 1 calc R U . . .
C33A C 0.6659(4) 0.7438(5) 0.2165(4) 0.0598(16) Uani 1 1 d . . . . .
H33D H 0.6535 0.6678 0.1906 0.090 Uiso 1 1 calc R U . . .
H33E H 0.5912 0.7709 0.2178 0.090 Uiso 1 1 calc R U . . .
H33F H 0.7025 0.7509 0.2748 0.090 Uiso 1 1 calc R U . . .
C34A C 0.7616(5) 0.9271(5) 0.2056(3) 0.0589(15) Uani 1 1 d . . . . .
H34D H 0.6864 0.9533 0.2063 0.088 Uiso 1 1 calc R U . . .
H34E H 0.8124 0.9700 0.1730 0.088 Uiso 1 1 calc R U . . .
H34F H 0.7971 0.9336 0.2642 0.088 Uiso 1 1 calc R U . . .
C101 C 0.0433(9) 0.5496(9) 0.0202(8) 0.051(3) Uani 0.5 1 d . . P . .
C102 C 0.0337(5) 0.5229(6) -0.0641(4) 0.0649(17) Uani 1 1 d . . . . .
H10B H 0.0886 0.5633 -0.0925 0.078 Uiso 0.5 1 d R U P A 1
H10G H 0.0292 0.5167 -0.1245 0.078 Uiso 0.5 1 d R U P B 2
C103 C -0.0435(10) 0.4484(11) -0.1162(8) 0.065(3) Uani 0.5 1 d . . P E .
H10C H -0.0464 0.4420 -0.1765 0.078 Uiso 0.5 1 d R U P . .
C104 C -0.1231(6) 0.3733(6) -0.0722(5) 0.082(2) Uani 1 1 d . . . . .
H10D H -0.1751 0.3138 -0.1022 0.099 Uiso 0.5 1 d R U P C 1
H10H H -0.1498 0.3154 -0.0406 0.123 Uiso 0.5 1 d R U P D 2
H10I H -0.1893 0.4065 -0.0917 0.123 Uiso 0.5 1 d R U P D 2
H10J H -0.0857 0.3435 -0.1217 0.123 Uiso 0.5 1 d R U P D 2
C105 C -0.1131(10) 0.4007(12) 0.0128(11) 0.080(5) Uani 0.5 1 d . . P E 2
H10E H -0.1691 0.3617 0.0412 0.095 Uiso 0.5 1 d R U P E 2
C201 C 1.0364(10) 1.0558(12) 0.5305(13) 0.066(4) Uani 0.5 1 d . . P F 2
C202 C 1.0382(7) 1.0145(9) 0.4338(7) 0.091(3) Uani 1 1 d . . . F 2
H20A H 1.0866 1.0532 0.4000 0.110 Uiso 0.5 1 d R U P F 1
H20G H 1.0422 0.9921 0.3747 0.110 Uiso 0.5 1 d R U P F 2
C203 C 0.9747(17) 0.9321(17) 0.4041(13) 0.089(6) Uani 0.5 1 d . . P . .
H20B H 0.9790 0.9114 0.3448 0.106 Uiso 0.5 1 d R U P F .
C204 C 0.8969(7) 0.8586(8) 0.4410(7) 0.109(3) Uani 1 1 d . . . . .
H20C H 0.8507 0.7949 0.4117 0.130 Uiso 0.5 1 d R U P G 1
H20H H 0.9058 0.8361 0.3806 0.163 Uiso 0.5 1 d R U P H 2
H20I H 0.9160 0.8023 0.4737 0.163 Uiso 0.5 1 d R U P H 2
H20J H 0.8167 0.8704 0.4476 0.163 Uiso 0.5 1 d R U P H 2
C205 C 0.8968(11) 0.9009(10) 0.5374(11) 0.075(5) Uani 0.5 1 d . . P . .
H20E H 0.8513 0.8630 0.5735 0.089 Uiso 0.5 1 d R U P . .

loop_
_atom_site_aniso_label
_atom_site_aniso_U_11
_atom_site_aniso_U_22
_atom_site_aniso_U_33
_atom_site_aniso_U_23
_atom_site_aniso_U_13
_atom_site_aniso_U_12
P1 0.0232(6) 0.0359(8) 0.0501(8) 0.0141(6) 0.0011(5) 0.0045(5)
N1 0.0247(18) 0.030(2) 0.035(2) 0.0058(17) -0.0018(15) 0.0024(15)
B1 0.022(2) 0.037(3) 0.044(3) 0.015(3) 0.003(2) 0.006(2)
C1 0.026(2) 0.032(3) 0.042(3) 0.015(2) 0.0002(19) 0.0029(19)
C2 0.026(2) 0.032(3) 0.049(3) 0.010(2) 0.007(2) 0.0033(19)
C3 0.031(2) 0.054(4) 0.058(4) 0.017(3) 0.009(2) 0.003(2)
C4 0.052(3) 0.056(4) 0.059(4) 0.022(3) 0.025(3) 0.013(3)
C5 0.046(3) 0.056(4) 0.042(3) 0.016(3) 0.006(2) 0.004(2)
C6 0.031(2) 0.047(3) 0.046(3) 0.017(3) 0.002(2) 0.003(2)
C7 0.022(2) 0.036(3) 0.043(3) 0.012(2) 0.0061(18) 0.0070(18)
C8 0.030(2) 0.037(3) 0.068(4) 0.018(3) 0.009(2) 0.000(2)
C11 0.029(2) 0.040(3) 0.042(3) 0.018(2) 0.000(2) 0.003(2)
C12 0.020(2) 0.037(3) 0.052(3) 0.014(2) 0.002(2) 0.0040(19)
C13 0.025(2) 0.054(4) 0.065(4) 0.013(3) 0.002(2) 0.002(2)
C14 0.031(3) 0.074(4) 0.061(4) 0.008(3) -0.014(3) -0.007(3)
C15 0.040(3) 0.053(4) 0.050(3) -0.002(3) -0.007(2) -0.003(2)
C16 0.032(2) 0.051(3) 0.048(3) 0.012(3) 0.001(2) 0.004(2)
C21 0.037(2) 0.031(3) 0.045(3) 0.004(2) 0.008(2) 0.003(2)
C22 0.048(3) 0.112(6) 0.081(5) -0.025(4) -0.008(3) 0.031(3)
C23 0.193(9) 0.049(5) 0.118(6) -0.011(4) 0.089(6) -0.045(5)
C24 0.111(5) 0.085(5) 0.059(4) 0.006(4) -0.021(4) 0.058(4)
C31 0.037(2) 0.047(3) 0.058(3) 0.017(3) -0.002(2) 0.012(2)
C32 0.052(4) 0.163(8) 0.068(5) 0.029(5) -0.007(3) 0.039(4)
C33 0.146(7) 0.076(5) 0.077(5) 0.046(4) -0.030(5) -0.016(5)
C34 0.078(4) 0.075(5) 0.061(4) 0.015(3) 0.004(3) 0.031(3)
P1A 0.0245(6) 0.0388(8) 0.0515(8) 0.0169(7) 0.0004(5) 0.0064(5)
N1A 0.0230(18) 0.042(3) 0.034(2) 0.0069(19) -0.0009(15) 0.0051(16)
B1A 0.026(3) 0.036(3) 0.049(3) 0.012(3) 0.002(2) 0.008(2)
C1A 0.026(2) 0.038(3) 0.045(3) 0.015(2) -0.002(2) 0.0076(19)
C2A 0.024(2) 0.032(3) 0.053(3) 0.020(2) -0.001(2) -0.0010(19)
C3A 0.027(2) 0.047(3) 0.063(4) 0.016(3) 0.003(2) 0.001(2)
C4A 0.031(3) 0.053(4) 0.064(4) 0.010(3) -0.009(2) -0.009(2)
C5A 0.041(3) 0.042(3) 0.057(3) 0.004(3) -0.007(2) -0.002(2)
C6A 0.032(2) 0.049(3) 0.049(3) 0.012(3) 0.004(2) 0.006(2)
C7A 0.031(2) 0.035(3) 0.049(3) 0.016(2) 0.002(2) 0.010(2)
C8A 0.034(2) 0.052(4) 0.075(4) 0.033(3) 0.007(2) 0.009(2)
C11A 0.024(2) 0.041(3) 0.046(3) 0.015(2) 0.000(2) 0.007(2)
C12A 0.027(2) 0.043(3) 0.045(3) 0.019(2) -0.001(2) -0.001(2)
C13A 0.035(3) 0.048(3) 0.060(4) 0.016(3) 0.014(2) 0.011(2)
C14A 0.046(3) 0.063(4) 0.056(4) 0.015(3) 0.019(3) 0.013(3)
C15A 0.052(3) 0.052(4) 0.043(3) 0.006(3) 0.005(2) 0.009(2)
C16A 0.031(2) 0.049(3) 0.051(3) 0.016(3) 0.001(2) 0.004(2)
C21A 0.032(2) 0.042(3) 0.057(3) 0.012(3) -0.001(2) 0.003(2)
C22A 0.051(3) 0.052(4) 0.072(4) 0.010(3) 0.016(3) 0.014(3)
C23A 0.054(3) 0.030(3) 0.076(4) 0.014(3) 0.001(3) 0.003(2)
C24A 0.056(3) 0.051(4) 0.064(4) 0.011(3) -0.010(3) 0.009(3)
C31A 0.038(3) 0.034(3) 0.060(3) 0.016(3) 0.002(2) 0.013(2)
C32A 0.038(3) 0.057(4) 0.061(4) 0.015(3) -0.006(2) 0.012(2)
C33A 0.052(3) 0.078(5) 0.059(4) 0.030(3) 0.012(3) 0.018(3)
C34A 0.073(4) 0.052(4) 0.053(4) 0.008(3) -0.007(3) 0.021(3)
C101 0.042(6) 0.048(7) 0.070(9) 0.016(7) 0.012(6) 0.024(5)
C102 0.055(4) 0.078(5) 0.071(5) 0.024(4) 0.020(3) 0.025(3)
C103 0.064(7) 0.069(9) 0.065(8) 0.015(7) 0.017(6) 0.012(6)
C104 0.065(4) 0.087(6) 0.095(6) 0.007(5) 0.002(4) 0.024(4)
C105 0.034(6) 0.091(11) 0.129(14) 0.053(11) 0.031(8) 0.011(6)
C201 0.034(6) 0.058(10) 0.109(14) 0.029(10) -0.015(8) 0.009(6)
C202 0.073(5) 0.121(8) 0.104(8) 0.062(7) 0.022(5) 0.047(5)
C203 0.092(14) 0.111(17) 0.068(12) 0.007(12) -0.011(10) 0.050(11)
C204 0.070(5) 0.137(9) 0.142(9) 0.065(8) 0.020(5) 0.047(5)
C205 0.056(7) 0.042(8) 0.117(13) 0.013(8) -0.040(8) 0.000(6)

loop_
_atom_type_symbol
_atom_type_description
_atom_type_scat_dispersion_real
_atom_type_scat_dispersion_imag
_atom_type_scat_source
C C 0.0033 0.0016 'International Tables Vol C Tables 4.2.6.8 and 6.1.1.4'
H H 0.0000 0.0000 'International Tables Vol C Tables 4.2.6.8 and 6.1.1.4'
B B 0.0013 0.0007 'International Tables Vol C Tables 4.2.6.8 and 6.1.1.4'
N N 0.0061 0.0033 'International Tables Vol C Tables 4.2.6.8 and 6.1.1.4'
P P 0.1023 0.0942 'International Tables Vol C Tables 4.2.6.8 and 6.1.1.4'

loop_
_geom_angle_atom_site_label_1
_geom_angle_atom_site_label_2
_geom_angle_atom_site_label_3
_geom_angle
_geom_angle_site_symmetry_1
_geom_angle_site_symmetry_3
C7 P1 C31 101.9(2) . .
C7 P1 C21 103.3(2) . .
C31 P1 C21 112.8(2) . .
C7 N1 B1 131.4(3) . .
C7 N1 B1 135.1(4) . 2_666
B1 N1 B1 93.5(3) . 2_666
N1 B1 N1 86.5(3) . 2_666
N1 B1 C1 117.0(4) . .
N1 B1 C1 116.9(4) 2_666 .
N1 B1 C11 118.5(4) . .
N1 B1 C11 118.1(4) 2_666 .
C1 B1 C11 101.0(3) . .
C6 C1 C2 118.4(4) . .
C6 C1 B1 132.8(4) . .
C2 C1 B1 108.8(4) . .
C3 C2 C1 121.4(4) . .
C3 C2 C12 127.4(4) . .
C1 C2 C12 111.3(4) . .
C4 C3 C2 118.8(4) . .
C4 C3 H3 120.6 . .
C2 C3 H3 120.6 . .
C3 C4 C5 121.1(5) . .
C3 C4 H4 119.5 . .
C5 C4 H4 119.5 . .
C6 C5 C4 119.5(5) . .
C6 C5 H5 120.2 . .
C4 C5 H5 120.2 . .
C5 C6 C1 120.8(4) . .
C5 C6 H6 119.6 . .
C1 C6 H6 119.6 . .
N1 C7 C8 118.7(4) . .
N1 C7 P1 116.7(3) . .
C8 C7 P1 124.6(4) . .
C7 C8 H8A 109.5 . .
C7 C8 H8B 109.5 . .
H8A C8 H8B 109.5 . .
C7 C8 H8C 109.5 . .
H8A C8 H8C 109.5 . .
H8B C8 H8C 109.5 . .
C16 C11 C12 118.3(4) . .
C16 C11 B1 133.8(4) . .
C12 C11 B1 107.9(4) . .
C13 C12 C11 120.6(5) . .
C13 C12 C2 128.7(4) . .
C11 C12 C2 110.6(3) . .
C14 C13 C12 119.9(5) . .
C14 C13 H13 120.0 . .
C12 C13 H13 120.0 . .
C13 C14 C15 121.0(4) . .
C13 C14 H14 119.5 . .
C15 C14 H14 119.5 . .
C14 C15 C16 119.8(5) . .
C14 C15 H15 120.1 . .
C16 C15 H15 120.1 . .
C11 C16 C15 120.3(5) . .
C11 C16 H16 119.9 . .
C15 C16 H16 119.9 . .
C24 C21 C23 107.4(6) . .
C24 C21 C22 107.7(5) . .
C23 C21 C22 109.6(6) . .
C24 C21 P1 106.2(4) . .
C23 C21 P1 120.0(4) . .
C22 C21 P1 105.3(3) . .
C21 C22 H22A 109.5 . .
C21 C22 H22B 109.5 . .
H22A C22 H22B 109.5 . .
C21 C22 H22C 109.5 . .
H22A C22 H22C 109.5 . .
H22B C22 H22C 109.5 . .
C21 C23 H23A 109.5 . .
C21 C23 H23B 109.5 . .
H23A C23 H23B 109.5 . .
C21 C23 H23C 109.5 . .
H23A C23 H23C 109.5 . .
H23B C23 H23C 109.5 . .
C21 C24 H24A 109.5 . .
C21 C24 H24B 109.5 . .
H24A C24 H24B 109.5 . .
C21 C24 H24C 109.5 . .
H24A C24 H24C 109.5 . .
H24B C24 H24C 109.5 . .
C32 C31 C33 108.5(5) . .
C32 C31 C34 107.3(5) . .
C33 C31 C34 107.6(5) . .
C32 C31 P1 104.6(4) . .
C33 C31 P1 120.5(4) . .
C34 C31 P1 107.7(4) . .
C31 C32 H32A 109.5 . .
C31 C32 H32B 109.5 . .
H32A C32 H32B 109.5 . .
C31 C32 H32C 109.5 . .
H32A C32 H32C 109.5 . .
H32B C32 H32C 109.5 . .
C31 C33 H33A 109.5 . .
C31 C33 H33B 109.5 . .
H33A C33 H33B 109.5 . .
C31 C33 H33C 109.5 . .
H33A C33 H33C 109.5 . .
H33B C33 H33C 109.5 . .
C31 C34 H34A 109.5 . .
C31 C34 H34B 109.5 . .
H34A C34 H34B 109.5 . .
C31 C34 H34C 109.5 . .
H34A C34 H34C 109.5 . .
H34B C34 H34C 109.5 . .
C7A P1A C31A 102.7(2) . .
C7A P1A C21A 102.4(2) . .
C31A P1A C21A 111.1(2) . .
C7A N1A B1A 130.5(4) . .
C7A N1A B1A 136.1(4) . 2_675
B1A N1A B1A 93.3(3) . 2_675
N1A B1A C11A 119.8(4) . .
N1A B1A N1A 86.7(3) . 2_675
C11A B1A N1A 117.3(4) . 2_675
N1A B1A C1A 116.9(4) . .
C11A B1A C1A 100.8(4) . .
N1A B1A C1A 116.4(4) 2_675 .
C6A C1A C2A 118.9(4) . .
C6A C1A B1A 133.8(4) . .
C2A C1A B1A 107.3(4) . .
C3A C2A C1A 120.2(5) . .
C3A C2A C12A 127.9(5) . .
C1A C2A C12A 111.9(4) . .
C4A C3A C2A 119.3(5) . .
C4A C3A H3A 120.4 . .
C2A C3A H3A 120.4 . .
C3A C4A C5A 121.1(4) . .
C3A C4A H4A 119.4 . .
C5A C4A H4A 119.4 . .
C4A C5A C6A 119.7(5) . .
C4A C5A H5A 120.1 . .
C6A C5A H5A 120.1 . .
C1A C6A C5A 120.7(5) . .
C1A C6A H6A 119.6 . .
C5A C6A H6A 119.6 . .
N1A C7A C8A 118.8(4) . .
N1A C7A P1A 115.7(3) . .
C8A C7A P1A 125.5(4) . .
C7A C8A H8A1 109.5 . .
C7A C8A H8A2 109.5 . .
H8A1 C8A H8A2 109.5 . .
C7A C8A H8A3 109.5 . .
H8A1 C8A H8A3 109.5 . .
H8A2 C8A H8A3 109.5 . .
C16A C11A C12A 117.0(4) . .
C16A C11A B1A 133.3(4) . .
C12A C11A B1A 109.7(4) . .
C13A C12A C11A 121.7(5) . .
C13A C12A C2A 128.7(4) . .
C11A C12A C2A 109.6(4) . .
C14A C13A C12A 119.6(4) . .
C14A C13A H13A 120.2 . .
C12A C13A H13A 120.2 . .
C13A C14A C15A 119.8(5) . .
C13A C14A H14A 120.1 . .
C15A C14A H14A 120.1 . .
C16A C15A C14A 120.8(5) . .
C16A C15A H15A 119.6 . .
C14A C15A H15A 119.6 . .
C15A C16A C11A 120.9(4) . .
C15A C16A H16A 119.5 . .
C11A C16A H16A 119.5 . .
C23A C21A C24A 110.0(4) . .
C23A C21A C22A 108.9(5) . .
C24A C21A C22A 107.7(5) . .
C23A C21A P1A 119.1(4) . .
C24A C21A P1A 107.4(4) . .
C22A C21A P1A 103.1(3) . .
C21A C22A H22D 109.5 . .
C21A C22A H22E 109.5 . .
H22D C22A H22E 109.5 . .
C21A C22A H22F 109.5 . .
H22D C22A H22F 109.5 . .
H22E C22A H22F 109.5 . .
C21A C23A H23D 109.5 . .
C21A C23A H23E 109.5 . .
H23D C23A H23E 109.5 . .
C21A C23A H23F 109.5 . .
H23D C23A H23F 109.5 . .
H23E C23A H23F 109.5 . .
C21A C24A H24D 109.5 . .
C21A C24A H24E 109.5 . .
H24D C24A H24E 109.5 . .
C21A C24A H24F 109.5 . .
H24D C24A H24F 109.5 . .
H24E C24A H24F 109.5 . .
C33A C31A C32A 109.9(4) . .
C33A C31A C34A 108.3(5) . .
C32A C31A C34A 108.3(4) . .
C33A C31A P1A 119.9(3) . .
C32A C31A P1A 106.3(4) . .
C34A C31A P1A 103.6(3) . .
C31A C32A H32D 109.5 . .
C31A C32A H32E 109.5 . .
H32D C32A H32E 109.5 . .
C31A C32A H32F 109.5 . .
H32D C32A H32F 109.5 . .
H32E C32A H32F 109.5 . .
C31A C33A H33D 109.5 . .
C31A C33A H33E 109.5 . .
H33D C33A H33E 109.5 . .
C31A C33A H33F 109.5 . .
H33D C33A H33F 109.5 . .
H33E C33A H33F 109.5 . .
C31A C34A H34D 109.5 . .
C31A C34A H34E 109.5 . .
H34D C34A H34E 109.5 . .
C31A C34A H34F 109.5 . .
H34D C34A H34F 109.5 . .
H34E C34A H34F 109.5 . .
C105 C101 C102 66.6(12) 2_565 .
C105 C101 C104 62.5(10) 2_565 2_565
C102 C101 C104 129.1(10) . 2_565
C105 C101 C102 172.4(12) 2_565 2_565
C102 C101 C102 114.1(9) . 2_565
C104 C101 C102 116.4(11) 2_565 2_565
C105 C101 C103 124.8(14) 2_565 2_565
C102 C101 C103 166.2(11) . 2_565
C104 C101 C103 62.8(8) 2_565 2_565
C102 C101 C103 53.6(7) 2_565 2_565
C105 C101 C101 127.9(18) 2_565 2_565
C102 C101 C101 62.0(9) . 2_565
C104 C101 C101 167.0(14) 2_565 2_565
C102 C101 C101 52.1(7) 2_565 2_565
C103 C101 C101 105.3(12) 2_565 2_565
C101 C102 C103 130.1(9) . .
C101 C102 C105 51.1(8) . 2_565
C103 C102 C105 178.7(10) . 2_565
C101 C102 C101 65.9(9) . 2_565
C103 C102 C101 64.6(7) . 2_565
C105 C102 C101 116.6(10) 2_565 2_565
C101 C102 H10B 115.0 . .
C103 C102 H10B 114.9 . .
C101 C102 H10B 173.5 2_565 .
C101 C102 H10G 170.2 . .
C103 C102 H10G 57.3 . .
C105 C102 H10G 121.5 2_565 .
C101 C102 H10G 121.9 2_565 .
C102 C103 C104 116.1(10) . .
C102 C103 C101 61.8(7) . 2_565
C104 C103 C101 54.3(6) . 2_565
C104 C103 H10G 159.5 . .
C101 C103 H10G 105.3 2_565 .
C102 C103 H10C 122.1 . .
C104 C103 H10C 121.8 . .
C101 C103 H10C 175.8 2_565 .
H10G C103 H10C 78.6 . .
C102 C103 H10J 137.9 . .
C101 C103 H10J 84.9 2_565 .
H10G C103 H10J 151.4 . .
H10C C103 H10J 90.9 . .
C105 C104 C101 50.6(7) . 2_565
C105 C104 C103 113.0(9) . .
C101 C104 C103 62.9(8) 2_565 .
C101 C104 H10D 171.8 2_565 .
C103 C104 H10D 123.3 . .
C105 C104 H10H 64.8 . .
C101 C104 H10H 109.9 2_565 .
C103 C104 H10H 160.7 . .
C105 C104 H10I 104.1 . .
C101 C104 H10I 109.7 2_565 .
C103 C104 H10I 89.7 . .
H10H C104 H10I 109.5 . .
C105 C104 H10J 145.5 . .
C101 C104 H10J 108.9 2_565 .
C103 C104 H10J 60.5 . .
H10H C104 H10J 109.5 . .
H10I C104 H10J 109.5 . .
C101 C105 C104 66.9(11) 2_565 .
C101 C105 C102 62.3(9) 2_565 2_565
C104 C105 C102 129.2(10) . 2_565
C101 C105 H10H 105.8 2_565 .
C102 C105 H10H 157.5 2_565 .
C101 C105 H10E 178.3 2_565 .
C104 C105 H10E 114.8 . .
C102 C105 H10E 116.0 2_565 .
H10H C105 H10E 75.8 . .
C203 C201 C204 76(2) 2_776 2_776
C203 C201 C202 58.1(15) 2_776 2_776
C204 C201 C202 134(2) 2_776 2_776
C203 C201 C205 144(2) 2_776 2_776
C204 C201 C205 67.6(10) 2_776 2_776
C202 C201 C205 157.8(18) 2_776 2_776
C203 C201 C202 168.0(19) 2_776 .
C204 C201 C202 115.4(15) 2_776 .
C202 C201 C202 110.1(12) 2_776 .
C203 C201 C201 118(2) 2_776 2_776
C204 C201 C201 165(2) 2_776 2_776
C202 C201 C201 60.0(9) 2_776 2_776
C205 C201 C201 97.9(19) 2_776 2_776
C202 C201 C201 50.1(11) . 2_776
C203 C202 C205 178.7(16) . 2_776
C205 C202 C201 133.9(16) 2_776 2_776
C203 C202 C201 117.2(13) . .
C205 C202 C201 64.0(11) 2_776 .
C201 C202 C201 69.9(12) 2_776 .
C203 C202 H20G 65.6 . .
C205 C202 H20G 113.2 2_776 .
C201 C202 H20G 112.9 2_776 .
C201 C202 H20G 177.2 . .
C201 C203 C202 74.5(16) 2_776 .
C201 C203 C204 58.4(15) 2_776 .
C202 C203 C204 132.9(19) . .
C201 C203 H20G 121.0 2_776 .
C202 C203 H20G 46.5 . .
C204 C203 H20G 178.0 . .
C201 C203 H20B 171.9 2_776 .
C202 C203 H20B 113.4 . .
C204 C203 H20B 113.8 . .
H20G C203 H20B 66.9 . .
C201 C203 H20H 99.2 2_776 .
C202 C203 H20H 172.8 . .
H20G C203 H20H 139.5 . .
H20B C203 H20H 72.9 . .
C201 C204 C203 45.3(10) 2_776 .
C201 C204 C205 63.8(13) 2_776 .
C203 C204 C205 109.1(12) . .
C203 C204 H20C 126.3 . .
C205 C204 H20C 124.6 . .
C201 C204 H20H 110.5 2_776 .
C203 C204 H20H 65.3 . .
C205 C204 H20H 173.6 . .
C201 C204 H20I 108.7 2_776 .
C203 C204 H20I 128.0 . .
C205 C204 H20I 71.2 . .
H20H C204 H20I 109.5 . .
C201 C204 H20J 109.2 2_776 .
C203 C204 H20J 121.2 . .
C205 C204 H20J 75.8 . .
H20H C204 H20J 109.5 . .
H20I C204 H20J 109.5 . .
C202 C205 C201 68.2(10) 2_776 2_776
C202 C205 C204 116.8(13) 2_776 .
C201 C205 C204 48.6(9) 2_776 .
C202 C205 H20I 131.0 2_776 .
C201 C205 H20I 73.6 2_776 .
C202 C205 H20E 121.1 2_776 .
C201 C205 H20E 170.5 2_776 .
C204 C205 H20E 122.1 . .
H20I C205 H20E 97.5 . .

loop_
_geom_bond_atom_site_label_1
_geom_bond_atom_site_label_2
_geom_bond_distance
_geom_bond_site_symmetry_2
P1 C7 1.866(5) .
P1 C31 1.886(5) .
P1 C21 1.910(5) .
N1 C7 1.272(6) .
N1 B1 1.577(6) .
N1 B1 1.594(6) 2_666
B1 N1 1.594(6) 2_666
B1 C1 1.603(7) .
B1 C11 1.617(6) .
C1 C6 1.388(6) .
C1 C2 1.402(6) .
C2 C3 1.387(7) .
C2 C12 1.475(7) .
C3 C4 1.380(7) .
C3 H3 0.9500 .
C4 C5 1.388(7) .
C4 H4 0.9500 .
C5 C6 1.388(7) .
C5 H5 0.9500 .
C6 H6 0.9500 .
C7 C8 1.522(5) .
C8 H8A 0.9800 .
C8 H8B 0.9800 .
C8 H8C 0.9800 .
C11 C16 1.385(7) .
C11 C12 1.421(7) .
C12 C13 1.386(6) .
C13 C14 1.372(7) .
C13 H13 0.9500 .
C14 C15 1.371(8) .
C14 H14 0.9500 .
C15 C16 1.414(6) .
C15 H15 0.9500 .
C16 H16 0.9500 .
C21 C24 1.497(7) .
C21 C23 1.501(7) .
C21 C22 1.504(7) .
C22 H22A 0.9800 .
C22 H22B 0.9800 .
C22 H22C 0.9800 .
C23 H23A 0.9800 .
C23 H23B 0.9800 .
C23 H23C 0.9800 .
C24 H24A 0.9800 .
C24 H24B 0.9800 .
C24 H24C 0.9800 .
C31 C32 1.525(7) .
C31 C33 1.527(8) .
C31 C34 1.532(8) .
C32 H32A 0.9800 .
C32 H32B 0.9800 .
C32 H32C 0.9800 .
C33 H33A 0.9800 .
C33 H33B 0.9800 .
C33 H33C 0.9800 .
C34 H34A 0.9800 .
C34 H34B 0.9800 .
C34 H34C 0.9800 .
P1A C7A 1.876(5) .
P1A C31A 1.892(5) .
P1A C21A 1.920(6) .
N1A C7A 1.273(6) .
N1A B1A 1.585(6) .
N1A B1A 1.599(6) 2_675
B1A C11A 1.595(8) .
B1A N1A 1.599(6) 2_675
B1A C1A 1.627(6) .
C1A C6A 1.385(7) .
C1A C2A 1.419(7) .
C2A C3A 1.401(6) .
C2A C12A 1.477(7) .
C3A C4A 1.382(8) .
C3A H3A 0.9500 .
C4A C5A 1.386(8) .
C4A H4A 0.9500 .
C5A C6A 1.396(6) .
C5A H5A 0.9500 .
C6A H6A 0.9500 .
C7A C8A 1.503(6) .
C8A H8A1 0.9800 .
C8A H8A2 0.9800 .
C8A H8A3 0.9800 .
C11A C16A 1.398(7) .
C11A C12A 1.421(6) .
C12A C13A 1.385(7) .
C13A C14A 1.384(7) .
C13A H13A 0.9500 .
C14A C15A 1.388(7) .
C14A H14A 0.9500 .
C15A C16A 1.386(7) .
C15A H15A 0.9500 .
C16A H16A 0.9500 .
C21A C23A 1.517(6) .
C21A C24A 1.527(6) .
C21A C22A 1.538(7) .
C22A H22D 0.9800 .
C22A H22E 0.9800 .
C22A H22F 0.9800 .
C23A H23D 0.9800 .
C23A H23E 0.9800 .
C23A H23F 0.9800 .
C24A H24D 0.9800 .
C24A H24E 0.9800 .
C24A H24F 0.9800 .
C31A C33A 1.530(6) .
C31A C32A 1.531(7) .
C31A C34A 1.533(7) .
C32A H32D 0.9800 .
C32A H32E 0.9800 .
C32A H32F 0.9800 .
C33A H33D 0.9800 .
C33A H33E 0.9800 .
C33A H33F 0.9800 .
C34A H34D 0.9800 .
C34A H34E 0.9800 .
C34A H34F 0.9800 .
C101 C105 1.168(15) 2_565
C101 C102 1.328(13) .
C101 C104 1.390(13) 2_565
C101 C102 1.486(13) 2_565
C101 C103 1.524(18) 2_565
C101 C101 1.54(2) 2_565
C102 C103 1.357(13) .
C102 C105 1.376(16) 2_565
C102 C101 1.486(13) 2_565
C102 H10B 0.9500 .
C102 H10G 0.9500 .
C103 C104 1.524(13) .
C103 C101 1.524(18) 2_565
C103 H10G 1.1614 .
C103 H10C 0.9500 .
C104 C105 1.341(16) .
C104 C101 1.390(13) 2_565
C104 H10D 0.9500 .
C104 H10H 0.9799 .
C104 H10I 0.9800 .
C104 H10J 0.9800 .
C105 C101 1.168(15) 2_565
C105 C102 1.376(16) 2_565
C105 H10H 1.2805 .
C105 H10E 0.9501 .
C201 C203 1.05(2) 2_776
C201 C204 1.258(16) 2_776
C201 C202 1.377(18) 2_776
C201 C205 1.50(2) 2_776
C201 C202 1.555(19) .
C201 C201 1.69(3) 2_776
C202 C203 1.213(19) .
C202 C205 1.240(15) 2_776
C202 C201 1.377(18) 2_776
C202 H20G 0.9499 .
C203 C201 1.05(2) 2_776
C203 C204 1.44(2) .
C203 H20G 1.1927 .
C203 H20B 0.9500 .
C204 C201 1.258(16) 2_776
C204 C205 1.551(18) .
C204 H20C 0.9500 .
C204 H20H 0.9800 .
C204 H20I 0.9800 .
C204 H20J 0.9800 .
C205 C202 1.240(15) 2_776
C205 C201 1.50(2) 2_776
C205 H20E 0.9500 .

loop_
_geom_torsion_atom_site_label_1
_geom_torsion_atom_site_label_2
_geom_torsion_atom_site_label_3
_geom_torsion_atom_site_label_4
_geom_torsion
_geom_torsion_site_symmetry_1
_geom_torsion_site_symmetry_4
C7 N1 B1 N1 -179.5(5) . 2_666
B1 N1 B1 N1 0.000(0) 2_666 2_666
C7 N1 B1 C1 -61.1(6) . .
B1 N1 B1 C1 118.5(5) 2_666 .
C7 N1 B1 C11 60.2(6) . .
B1 N1 B1 C11 -120.2(5) 2_666 .
N1 B1 C1 C6 -44.2(7) . .
N1 B1 C1 C6 56.2(7) 2_666 .
C11 B1 C1 C6 -174.3(5) . .
N1 B1 C1 C2 135.7(4) . .
N1 B1 C1 C2 -123.8(4) 2_666 .
C11 B1 C1 C2 5.6(5) . .
C6 C1 C2 C3 -2.6(7) . .
B1 C1 C2 C3 177.5(5) . .
C6 C1 C2 C12 177.2(4) . .
B1 C1 C2 C12 -2.7(5) . .
C1 C2 C3 C4 0.7(8) . .
C12 C2 C3 C4 -179.0(5) . .
C2 C3 C4 C5 0.7(8) . .
C3 C4 C5 C6 -0.2(8) . .
C4 C5 C6 C1 -1.7(8) . .
C2 C1 C6 C5 3.0(7) . .
B1 C1 C6 C5 -177.0(5) . .
B1 N1 C7 C8 -4.2(7) . .
B1 N1 C7 C8 176.4(5) 2_666 .
B1 N1 C7 P1 175.6(4) . .
B1 N1 C7 P1 -3.7(7) 2_666 .
C31 P1 C7 N1 -122.1(4) . .
C21 P1 C7 N1 120.7(4) . .
C31 P1 C7 C8 57.7(5) . .
C21 P1 C7 C8 -59.4(4) . .
N1 B1 C11 C16 46.2(7) . .
N1 B1 C11 C16 -56.0(8) 2_666 .
C1 B1 C11 C16 175.3(5) . .
N1 B1 C11 C12 -135.8(4) . .
N1 B1 C11 C12 122.0(5) 2_666 .
C1 B1 C11 C12 -6.7(5) . .
C16 C11 C12 C13 1.8(7) . .
B1 C11 C12 C13 -176.5(5) . .
C16 C11 C12 C2 -176.0(4) . .
B1 C11 C12 C2 5.6(5) . .
C3 C2 C12 C13 0.3(8) . .
C1 C2 C12 C13 -179.5(5) . .
C3 C2 C12 C11 177.9(5) . .
C1 C2 C12 C11 -1.9(5) . .
C11 C12 C13 C14 0.1(8) . .
C2 C12 C13 C14 177.5(5) . .
C12 C13 C14 C15 -2.1(9) . .
C13 C14 C15 C16 2.1(9) . .
C12 C11 C16 C15 -1.8(7) . .
B1 C11 C16 C15 176.1(5) . .
C14 C15 C16 C11 -0.2(8) . .
C7 P1 C31 C32 161.0(4) . .
C21 P1 C31 C32 -88.9(4) . .
C7 P1 C31 C33 -76.7(6) . .
C21 P1 C31 C33 33.4(6) . .
C7 P1 C31 C34 47.1(4) . .
C21 P1 C31 C34 157.2(3) . .
C7A N1A B1A C11A 61.5(7) . .
B1A N1A B1A C11A -119.7(5) 2_675 .
C7A N1A B1A N1A -178.8(6) . 2_675
B1A N1A B1A N1A 0.000(0) 2_675 2_675
C7A N1A B1A C1A -60.8(7) . .
B1A N1A B1A C1A 118.0(5) 2_675 .
N1A B1A C1A C6A -42.8(7) . .
C11A B1A C1A C6A -174.4(5) . .
N1A B1A C1A C6A 57.5(8) 2_675 .
N1A B1A C1A C2A 140.0(4) . .
C11A B1A C1A C2A 8.3(5) . .
N1A B1A C1A C2A -119.7(5) 2_675 .
C6A C1A C2A C3A -3.0(7) . .
B1A C1A C2A C3A 174.8(4) . .
C6A C1A C2A C12A 174.9(4) . .
B1A C1A C2A C12A -7.3(5) . .
C1A C2A C3A C4A 0.6(7) . .
C12A C2A C3A C4A -176.9(5) . .
C2A C3A C4A C5A 2.2(8) . .
C3A C4A C5A C6A -2.7(8) . .
C2A C1A C6A C5A 2.5(7) . .
B1A C1A C6A C5A -174.5(5) . .
C4A C5A C6A C1A 0.2(7) . .
B1A N1A C7A C8A 0.5(8) . .
B1A N1A C7A C8A -177.7(5) 2_675 .
B1A N1A C7A P1A 177.8(4) . .
B1A N1A C7A P1A -0.4(7) 2_675 .
C31A P1A C7A N1A 122.4(4) . .
C21A P1A C7A N1A -122.3(4) . .
C31A P1A C7A C8A -60.5(5) . .
C21A P1A C7A C8A 54.8(5) . .
N1A B1A C11A C16A 43.2(8) . .
N1A B1A C11A C16A -59.5(7) 2_675 .
C1A B1A C11A C16A 173.0(5) . .
N1A B1A C11A C12A -136.6(4) . .
N1A B1A C11A C12A 120.7(4) 2_675 .
C1A B1A C11A C12A -6.8(5) . .
C16A C11A C12A C13A 3.9(7) . .
B1A C11A C12A C13A -176.2(5) . .
C16A C11A C12A C2A -176.9(4) . .
B1A C11A C12A C2A 3.0(5) . .
C3A C2A C12A C13A -0.3(8) . .
C1A C2A C12A C13A -177.9(5) . .
C3A C2A C12A C11A -179.4(5) . .
C1A C2A C12A C11A 2.9(5) . .
C11A C12A C13A C14A -2.2(7) . .
C2A C12A C13A C14A 178.8(5) . .
C12A C13A C14A C15A -0.2(8) . .
C13A C14A C15A C16A 0.7(8) . .
C14A C15A C16A C11A 1.2(8) . .
C12A C11A C16A C15A -3.4(7) . .
B1A C11A C16A C15A 176.8(5) . .
C7A P1A C31A C33A 47.5(5) . .
C21A P1A C31A C33A -61.3(5) . .
C7A P1A C31A C32A 172.7(3) . .
C21A P1A C31A C32A 63.9(4) . .
C7A P1A C31A C34A -73.2(4) . .
C21A P1A C31A C34A 177.9(3) . .
C105 C101 C102 C103 -179.9(13) 2_565 .
C104 C101 C102 C103 -179.7(12) 2_565 .
C102 C101 C102 C103 8.4(13) 2_565 .
C103 C101 C102 C103 33(5) 2_565 .
C101 C101 C102 C103 8.4(13) 2_565 .
C104 C101 C102 C105 0.1(11) 2_565 2_565
C102 C101 C102 C105 -171.7(14) 2_565 2_565
C103 C101 C102 C105 -147(4) 2_565 2_565
C101 C101 C102 C105 -171.7(14) 2_565 2_565
C105 C101 C102 C101 171.7(14) 2_565 2_565
C104 C101 C102 C101 171.9(17) 2_565 2_565
C102 C101 C102 C101 0.000(2) 2_565 2_565
C103 C101 C102 C101 25(4) 2_565 2_565
C101 C102 C103 C104 -8.6(16) . .
C101 C102 C103 C104 -0.1(9) 2_565 .
C101 C102 C103 C101 -8.5(13) . 2_565
C102 C103 C104 C105 7.2(14) . .
C101 C103 C104 C105 7.1(9) 2_565 .
C102 C103 C104 C101 0.1(10) . 2_565
C103 C104 C105 C101 -8.2(11) . 2_565
C101 C104 C105 C102 -0.1(11) 2_565 2_565
C103 C104 C105 C102 -8.3(17) . 2_565
C203 C201 C202 C203 12(9) 2_776 .
C204 C201 C202 C203 -179.9(12) 2_776 .
C202 C201 C202 C203 2.0(15) 2_776 .
C205 C201 C202 C203 -179.5(14) 2_776 .
C201 C201 C202 C203 2.0(15) 2_776 .
C203 C201 C202 C205 -169(8) 2_776 2_776
C204 C201 C202 C205 -0.4(11) 2_776 2_776
C202 C201 C202 C205 -178.5(13) 2_776 2_776
C201 C201 C202 C205 -178.5(13) 2_776 2_776
C203 C201 C202 C201 10(7) 2_776 2_776
C204 C201 C202 C201 178.1(16) 2_776 2_776
C202 C201 C202 C201 0.000(3) 2_776 2_776
C205 C201 C202 C201 178.5(13) 2_776 2_776
C201 C202 C203 C201 -2.6(19) . 2_776
C201 C202 C203 C204 0.0(13) 2_776 .
C201 C202 C203 C204 -3(2) . .
C202 C203 C204 C201 0.1(14) . 2_776
C201 C203 C204 C205 2.1(15) 2_776 .
C202 C203 C204 C205 2(2) . .
C201 C204 C205 C202 0.4(11) 2_776 2_776
C203 C204 C205 C202 -1.3(15) . 2_776
C203 C204 C205 C201 -1.6(11) . 2_776
